data_7155016
loop_
_publ_author_name
'Yan, Nan'
'Fang, Zheng'
'Liu, Qing-Quan'
'Guo, Xiao-Hong'
'Hu, Xiang-Guo'

_publ_section_title
;
 Conformation-induced regioselective and divergent opening of epoxides by
 fluoride: facile access to hydroxylated fluoro-piperidines.
;
_journal_issue 13
_journal_name_full 'Organic &amp; biomolecular chemistry'
_journal_page_first 3469
_journal_page_last 3475
_journal_paper_doi 10.1039/c6ob00063k
_journal_volume 14
_journal_year 2016
_chemical_formula_moiety 102-104
_chemical_formula_sum 'C17 H24 F N O3'
_chemical_formula_weight 309.37
_chemical_name_systematic 'Rac-(2R,4R,5R)-tert-butyl 4-fluoro-5-hydroxy-2-(p-tolyl)piperidine-1-carboxylate'
_space_group_IT_number 14
_symmetry_cell_setting monoclinic
_symmetry_space_group_name_Hall '-P 2yn'
_symmetry_space_group_name_H-M 'P 1 21/n 1'
_atom_sites_solution_hydrogens geom
_atom_sites_solution_primary direct
_atom_sites_solution_secondary difmap
_audit_creation_method SHELXL-97
_audit_update_record
;
2016-01-08 deposited with the CCDC.
2016-03-08 downloaded from the CCDC.
;
_cell_angle_alpha 90.00
_cell_angle_beta 102.965(2)
_cell_angle_gamma 90.00
_cell_formula_units_Z 4
_cell_length_a 10.0718(18)
_cell_length_b 10.9443(19)
_cell_length_c 15.782(3)
_cell_measurement_reflns_used 3343
_cell_measurement_temperature 296(2)
_cell_measurement_theta_max 28.03
_cell_measurement_theta_min 2.65
_cell_volume 1695.3(5)
_computing_cell_refinement 'Bruker SAINT'
_computing_data_collection 'Bruker APEX2'
_computing_data_reduction 'Bruker SAINT'
_computing_molecular_graphics 'Bruker SHELXTL'
_computing_publication_material 'Bruker SHELXTL'
_computing_structure_refinement 'SHELXL-97 (Sheldrick, 2008)'
_computing_structure_solution 'SHELXS-97 (Sheldrick, 2008)'
_diffrn_ambient_temperature 296(2)
_diffrn_measured_fraction_theta_full 0.999
_diffrn_measured_fraction_theta_max 0.999
_diffrn_measurement_device_type 'Bruker APEX-II CCD'
_diffrn_measurement_method '\f and \w scans'
_diffrn_radiation_monochromator graphite
_diffrn_radiation_source 'fine-focus sealed tube'
_diffrn_radiation_type MoK\a
_diffrn_radiation_wavelength 0.71073
_diffrn_reflns_av_R_equivalents 0.0297
_diffrn_reflns_av_sigmaI/netI 0.0272
_diffrn_reflns_limit_h_max 12
_diffrn_reflns_limit_h_min -12
_diffrn_reflns_limit_k_max 13
_diffrn_reflns_limit_k_min -13
_diffrn_reflns_limit_l_max 18
_diffrn_reflns_limit_l_min -19
_diffrn_reflns_number 12730
_diffrn_reflns_theta_full 25.50
_diffrn_reflns_theta_max 25.50
_diffrn_reflns_theta_min 2.28
_exptl_absorpt_coefficient_mu 0.089
_exptl_absorpt_correction_T_max 0.9823
_exptl_absorpt_correction_T_min 0.9771
_exptl_absorpt_correction_type none
_exptl_crystal_colour colorless
_exptl_crystal_density_diffrn 1.212
_exptl_crystal_density_method 'not measured'
_exptl_crystal_description block
_exptl_crystal_F_000 664
_exptl_crystal_size_max 0.26
_exptl_crystal_size_mid 0.25
_exptl_crystal_size_min 0.20
_refine_diff_density_max 0.173
_refine_diff_density_min -0.198
_refine_diff_density_rms 0.041
_refine_ls_extinction_method none
_refine_ls_goodness_of_fit_ref 1.028
_refine_ls_hydrogen_treatment mixed
_refine_ls_matrix_type full
_refine_ls_number_parameters 204
_refine_ls_number_reflns 3159
_refine_ls_number_restraints 0
_refine_ls_restrained_S_all 1.028
_refine_ls_R_factor_all 0.0660
_refine_ls_R_factor_gt 0.0456
_refine_ls_shift/su_max 0.028
_refine_ls_shift/su_mean 0.001
_refine_ls_structure_factor_coef Fsqd
_refine_ls_weighting_details 'calc w=1/[\s^2^(Fo^2^)+(0.0687P)^2^+0.2015P] where P=(Fo^2^+2Fc^2^)/3'
_refine_ls_weighting_scheme calc
_refine_ls_wR_factor_gt 0.1169
_refine_ls_wR_factor_ref 0.1301
_reflns_number_gt 2250
_reflns_number_total 3159
_reflns_threshold_expression >2sigma(I)
_cod_data_source_file c6ob00063k2.cif
_cod_data_source_block aaa
_cod_depositor_comments
;
The following automatic conversions were performed:

'_symmetry_cell_setting' value 'Monoclinic' changed to 'monoclinic'
according to
/usr/data/users/saulius/crontab/automatic-downloads/rss-feeds/RSC/lib/dictionaries/cif_core.dic
dictionary named 'cif_core.dic' version 2.4.2 from 2011-04-26.

Automatic conversion script
Id: cif_fix_values 4268 2015-11-12 08:31:59Z antanas 

 Adding full bibliography for 7155015--7155016.cif.
;
_cod_original_sg_symbol_H-M P2(1)/n
_cod_database_code 7155016

loop_
_symmetry_equiv_pos_as_xyz
'x, y, z'
'-x+1/2, y+1/2, -z+1/2'
'-x, -y, -z'
'x-1/2, -y-1/2, z-1/2'

loop_
_atom_site_label
_atom_site_type_symbol
_atom_site_fract_x
_atom_site_fract_y
_atom_site_fract_z
_atom_site_U_iso_or_equiv
_atom_site_adp_type
_atom_site_occupancy
_atom_site_symmetry_multiplicity
_atom_site_calc_flag
_atom_site_refinement_flags
C4 C 0.89814(15) 0.06665(14) 0.28370(10) 0.0393(4) Uani 1 1 d .
C5 C 1.00518(17) 0.13001(16) 0.33574(11) 0.0475(4) Uani 1 1 d .
H5 H 1.0167 0.2125 0.3252 0.057 Uiso 1 1 calc R
C1 C 1.08255(18) -0.04961(18) 0.42057(11) 0.0535(5) Uani 1 1 d .
C3 C 0.88293(18) -0.05449(16) 0.30379(11) 0.0497(4) Uani 1 1 d .
H3 H 0.8102 -0.0988 0.2715 0.060 Uiso 1 1 calc R
C6 C 1.09492(18) 0.07280(19) 0.40282(11) 0.0550(5) Uani 1 1 d .
H6 H 1.1655 0.1178 0.4369 0.066 Uiso 1 1 calc R
C2 C 0.9735(2) -0.11111(18) 0.37084(12) 0.0567(5) Uani 1 1 d .
H2 H 0.9604 -0.1929 0.3827 0.068 Uiso 1 1 calc R
C7 C 0.79884(15) 0.13320(14) 0.21200(11) 0.0425(4) Uani 1 1 d .
H7 H 0.7544 0.1956 0.2406 0.051 Uiso 1 1 calc R
C10 C 0.90058(19) 0.12233(19) 0.07781(12) 0.0617(5) Uani 1 1 d .
H10 H 0.9336 0.1742 0.0363 0.074 Uiso 1 1 calc R
C8 C 0.72047(18) -0.02204(16) 0.09443(12) 0.0528(5) Uani 1 1 d .
H8A H 0.6377 -0.0622 0.0638 0.063 Uiso 1 1 calc R
H8B H 0.7854 -0.0848 0.1198 0.063 Uiso 1 1 calc R
C11 C 0.86688(18) 0.20076(17) 0.14817(11) 0.0540(5) Uani 1 1 d .
H11A H 0.8069 0.2661 0.1212 0.065 Uiso 1 1 calc R
H11B H 0.9503 0.2380 0.1806 0.065 Uiso 1 1 calc R
C9 C 0.7784(2) 0.05238(18) 0.03089(12) 0.0596(5) Uani 1 1 d .
H9 H 0.8046 -0.0022 -0.0118 0.072 Uiso 1 1 calc R
N1 N 0.69009(13) 0.05433(13) 0.16372(9) 0.0453(4) Uani 1 1 d .
C12 C 0.56988(16) 0.03917(15) 0.18616(11) 0.0467(4) Uani 1 1 d .
O2 O 0.55622(11) 0.11423(11) 0.25058(8) 0.0527(3) Uani 1 1 d .
O1 O 0.48419(13) -0.03480(13) 0.15237(9) 0.0690(4) Uani 1 1 d .
C13 C 0.42975(17) 0.11493(17) 0.28373(12) 0.0545(5) Uani 1 1 d .
C14 C 0.3093(2) 0.1481(2) 0.21300(16) 0.0812(7) Uani 1 1 d .
H14A H 0.3273 0.2233 0.1863 0.122 Uiso 1 1 calc R
H14B H 0.2306 0.1580 0.2372 0.122 Uiso 1 1 calc R
H14C H 0.2927 0.0844 0.1701 0.122 Uiso 1 1 calc R
C16 C 0.4589(2) 0.2160(2) 0.35073(14) 0.0815(7) Uani 1 1 d .
H16A H 0.5410 0.1976 0.3929 0.122 Uiso 1 1 calc R
H16B H 0.3844 0.2226 0.3792 0.122 Uiso 1 1 calc R
H16C H 0.4696 0.2919 0.3226 0.122 Uiso 1 1 calc R
C15 C 0.4146(3) -0.0061(2) 0.3260(2) 0.0958(8) Uani 1 1 d .
H15A H 0.3957 -0.0687 0.2824 0.144 Uiso 1 1 calc R
H15B H 0.3410 -0.0015 0.3554 0.144 Uiso 1 1 calc R
H15C H 0.4976 -0.0253 0.3673 0.144 Uiso 1 1 calc R
O3 O 0.68511(17) 0.14091(13) -0.01285(10) 0.0842(5) Uani 1 1 d .
H3A H 0.6291 0.1078 -0.0519 0.126 Uiso 1 1 calc R
F1 F 1.00172(11) 0.03744(12) 0.11376(8) 0.0757(4) Uani 1 1 d .
C17 C 1.1837(2) -0.1121(2) 0.49163(13) 0.0781(7) Uani 1 1 d .
H17A H 1.2687 -0.1211 0.4743 0.117 Uiso 1 1 calc R
H17B H 1.1497 -0.1913 0.5023 0.117 Uiso 1 1 calc R
H17C H 1.1975 -0.0640 0.5437 0.117 Uiso 1 1 calc R

loop_
_atom_site_aniso_label
_atom_site_aniso_U_11
_atom_site_aniso_U_22
_atom_site_aniso_U_33
_atom_site_aniso_U_23
_atom_site_aniso_U_13
_atom_site_aniso_U_12
C4 0.0350(8) 0.0429(9) 0.0429(9) -0.0062(7) 0.0151(7) -0.0032(7)
C5 0.0456(10) 0.0500(10) 0.0482(10) -0.0049(8) 0.0135(8) -0.0093(8)
C1 0.0503(10) 0.0711(13) 0.0415(9) 0.0017(9) 0.0156(8) 0.0098(9)
C3 0.0506(10) 0.0437(10) 0.0524(10) -0.0029(8) 0.0069(8) -0.0074(8)
C6 0.0436(10) 0.0758(14) 0.0449(10) -0.0094(9) 0.0081(8) -0.0099(9)
C2 0.0672(12) 0.0477(11) 0.0558(11) 0.0048(9) 0.0148(10) 0.0034(9)
C7 0.0345(8) 0.0398(9) 0.0530(10) -0.0074(7) 0.0091(7) -0.0019(7)
C10 0.0538(11) 0.0803(14) 0.0517(11) 0.0167(10) 0.0135(9) 0.0007(10)
C8 0.0450(10) 0.0533(11) 0.0591(11) -0.0144(9) 0.0098(8) 0.0018(8)
C11 0.0478(10) 0.0527(11) 0.0582(11) 0.0098(9) 0.0050(8) -0.0050(8)
C9 0.0597(12) 0.0694(13) 0.0482(10) -0.0020(9) 0.0087(9) 0.0108(10)
N1 0.0336(7) 0.0484(8) 0.0540(8) -0.0133(7) 0.0099(6) -0.0022(6)
C12 0.0361(9) 0.0489(10) 0.0530(10) -0.0040(8) 0.0058(8) 0.0002(8)
O2 0.0385(6) 0.0610(8) 0.0615(7) -0.0146(6) 0.0172(6) -0.0034(5)
O1 0.0446(7) 0.0749(10) 0.0875(10) -0.0293(8) 0.0152(7) -0.0192(7)
C13 0.0406(9) 0.0614(12) 0.0665(11) -0.0014(9) 0.0228(9) 0.0017(8)
C14 0.0454(11) 0.1095(19) 0.0889(16) -0.0057(14) 0.0154(11) 0.0107(11)
C16 0.0691(14) 0.1004(18) 0.0821(15) -0.0236(13) 0.0324(12) 0.0042(12)
C15 0.0972(18) 0.0819(16) 0.128(2) 0.0216(15) 0.0677(17) 0.0114(14)
O3 0.0903(12) 0.0773(10) 0.0667(10) 0.0014(8) -0.0207(8) 0.0169(9)
F1 0.0483(6) 0.1071(10) 0.0745(7) 0.0061(7) 0.0199(6) 0.0166(6)
C17 0.0712(14) 0.1084(18) 0.0533(12) 0.0113(12) 0.0114(11) 0.0224(13)

loop_
_atom_type_symbol
_atom_type_description
_atom_type_scat_dispersion_real
_atom_type_scat_dispersion_imag
_atom_type_scat_source
C C 0.0033 0.0016 'International Tables Vol C Tables 4.2.6.8 and 6.1.1.4'
H H 0.0000 0.0000 'International Tables Vol C Tables 4.2.6.8 and 6.1.1.4'
N N 0.0061 0.0033 'International Tables Vol C Tables 4.2.6.8 and 6.1.1.4'
O O 0.0106 0.0060 'International Tables Vol C Tables 4.2.6.8 and 6.1.1.4'
F F 0.0171 0.0103 'International Tables Vol C Tables 4.2.6.8 and 6.1.1.4'

loop_
_geom_angle_atom_site_label_1
_geom_angle_atom_site_label_2
_geom_angle_atom_site_label_3
_geom_angle
C3 C4 C5 117.16(15)
C3 C4 C7 122.95(14)
C5 C4 C7 119.78(14)
C6 C5 C4 121.11(17)
C6 C5 H5 119.4
C4 C5 H5 119.4
C6 C1 C2 117.16(17)
C6 C1 C17 121.16(19)
C2 C1 C17 121.69(19)
C2 C3 C4 121.31(16)
C2 C3 H3 119.3
C4 C3 H3 119.3
C1 C6 C5 121.56(17)
C1 C6 H6 119.2
C5 C6 H6 119.2
C3 C2 C1 121.62(18)
C3 C2 H2 119.2
C1 C2 H2 119.2
N1 C7 C4 113.29(13)
N1 C7 C11 109.57(13)
C4 C7 C11 113.91(13)
N1 C7 H7 106.5
C4 C7 H7 106.5
C11 C7 H7 106.5
F1 C10 C9 107.68(16)
F1 C10 C11 110.12(15)
C9 C10 C11 111.16(15)
F1 C10 H10 109.3
C9 C10 H10 109.3
C11 C10 H10 109.3
N1 C8 C9 111.46(15)
N1 C8 H8A 109.3
C9 C8 H8A 109.3
N1 C8 H8B 109.3
C9 C8 H8B 109.3
H8A C8 H8B 108.0
C10 C11 C7 114.82(15)
C10 C11 H11A 108.6
C7 C11 H11A 108.6
C10 C11 H11B 108.6
C7 C11 H11B 108.6
H11A C11 H11B 107.5
O3 C9 C10 105.84(16)
O3 C9 C8 112.38(16)
C10 C9 C8 110.20(15)
O3 C9 H9 109.4
C10 C9 H9 109.4
C8 C9 H9 109.4
C12 N1 C8 118.54(14)
C12 N1 C7 123.16(13)
C8 N1 C7 117.89(12)
O1 C12 N1 123.97(16)
O1 C12 O2 123.94(15)
N1 C12 O2 112.09(14)
C12 O2 C13 120.97(13)
O2 C13 C14 110.79(15)
O2 C13 C15 109.41(15)
C14 C13 C15 113.46(19)
O2 C13 C16 101.74(14)
C14 C13 C16 109.95(17)
C15 C13 C16 110.87(19)
C13 C14 H14A 109.5
C13 C14 H14B 109.5
H14A C14 H14B 109.5
C13 C14 H14C 109.5
H14A C14 H14C 109.5
H14B C14 H14C 109.5
C13 C16 H16A 109.5
C13 C16 H16B 109.5
H16A C16 H16B 109.5
C13 C16 H16C 109.5
H16A C16 H16C 109.5
H16B C16 H16C 109.5
C13 C15 H15A 109.5
C13 C15 H15B 109.5
H15A C15 H15B 109.5
C13 C15 H15C 109.5
H15A C15 H15C 109.5
H15B C15 H15C 109.5
C9 O3 H3A 109.5
C1 C17 H17A 109.5
C1 C17 H17B 109.5
H17A C17 H17B 109.5
C1 C17 H17C 109.5
H17A C17 H17C 109.5
H17B C17 H17C 109.5

loop_
_geom_bond_atom_site_label_1
_geom_bond_atom_site_label_2
_geom_bond_distance
C4 C3 1.380(2)
C4 C5 1.386(2)
C4 C7 1.518(2)
C5 C6 1.379(2)
C5 H5 0.9300
C1 C6 1.380(3)
C1 C2 1.374(3)
C1 C17 1.501(3)
C3 C2 1.379(2)
C3 H3 0.9300
C6 H6 0.9300
C2 H2 0.9300
C7 N1 1.467(2)
C7 C11 1.530(2)
C7 H7 0.9800
C10 F1 1.401(2)
C10 C9 1.497(3)
C10 C11 1.501(3)
C10 H10 0.9800
C8 N1 1.462(2)
C8 C9 1.507(3)
C8 H8A 0.9700
C8 H8B 0.9700
C11 H11A 0.9700
C11 H11B 0.9700
C9 O3 1.417(2)
C9 H9 0.9800
N1 C12 1.346(2)
C12 O1 1.216(2)
C12 O2 1.338(2)
O2 C13 1.4817(18)
C13 C14 1.498(3)
C13 C15 1.506(3)
C13 C16 1.512(3)
C14 H14A 0.9600
C14 H14B 0.9600
C14 H14C 0.9600
C16 H16A 0.9600
C16 H16B 0.9600
C16 H16C 0.9600
C15 H15A 0.9600
C15 H15B 0.9600
C15 H15C 0.9600
O3 H3A 0.8200
C17 H17A 0.9600
C17 H17B 0.9600
C17 H17C 0.9600

loop_
_geom_torsion_atom_site_label_1
_geom_torsion_atom_site_label_2
_geom_torsion_atom_site_label_3
_geom_torsion_atom_site_label_4
_geom_torsion
C3 C4 C5 C6 2.1(2)
C7 C4 C5 C6 178.29(14)
C5 C4 C3 C2 -2.3(2)
C7 C4 C3 C2 -178.39(15)
C2 C1 C6 C5 -2.7(2)
C17 C1 C6 C5 177.73(15)
C4 C5 C6 C1 0.4(2)
C4 C3 C2 C1 0.1(3)
C6 C1 C2 C3 2.4(3)
C17 C1 C2 C3 -177.96(16)
C3 C4 C7 N1 -3.0(2)
C5 C4 C7 N1 -179.00(12)
C3 C4 C7 C11 -129.17(16)
C5 C4 C7 C11 54.86(19)
F1 C10 C11 C7 -66.55(19)
C9 C10 C11 C7 52.7(2)
N1 C7 C11 C10 -45.93(19)
C4 C7 C11 C10 82.14(18)
F1 C10 C9 O3 -173.26(14)
C11 C10 C9 O3 66.04(19)
F1 C10 C9 C8 64.99(18)
C11 C10 C9 C8 -55.7(2)
N1 C8 C9 O3 -62.84(19)
N1 C8 C9 C10 54.9(2)
C9 C8 N1 C12 134.41(16)
C9 C8 N1 C7 -52.7(2)
C4 C7 N1 C12 90.72(18)
C11 C7 N1 C12 -140.87(16)
C4 C7 N1 C8 -81.85(17)
C11 C7 N1 C8 46.56(19)
C8 N1 C12 O1 0.2(3)
C7 N1 C12 O1 -172.35(17)
C8 N1 C12 O2 179.58(14)
C7 N1 C12 O2 7.1(2)
O1 C12 O2 C13 -2.2(3)
N1 C12 O2 C13 178.36(14)
C12 O2 C13 C14 -60.4(2)
C12 O2 C13 C15 65.4(2)
C12 O2 C13 C16 -177.26(16)
